data_1561130
loop_
_publ_author_name
'P N, Ravi Shankar'
'Orlandi, Fabio'
'Manuel, Pascal'
'Zhang, Weiguo'
'Halaysyamani, P. Shiv'
'Sundaresan, A.'

_publ_section_title
;
 Structural, Magnetic, and Electrical Properties of Doubly Ordered
 Perovskites NaLnNiWO6 (Ln = La, Pr, Nd, Sm, Eu, Gd, and Tb)
;
_journal_issue 12
_journal_name_full 'The Journal of Physical Chemistry C'
_journal_page_first 6749
_journal_page_last 6757
_journal_paper_doi 10.1021/acs.jpcc.0c10340
_journal_volume 125
_journal_year 2021
_chemical_formula_sum 'Na Ni O6 Sm W'
_chemical_formula_weight 511.87957
_space_group_IT_number 4
_space_group_name_Hall 'P 2yb'
_space_group_name_H-M_alt 'P 1 21 1'
_symmetry_cell_setting monoclinic
_symmetry_space_group_name_Hall 'P 2yb'
_symmetry_space_group_name_H-M 'P 1 21 1'
_cell_angle_alpha 90.0000
_cell_angle_beta 90.2542(18)
_cell_angle_gamma 90.0000
_cell_formula_units_Z 2
_cell_length_a 5.41399(16)
_cell_length_b 5.47939(17)
_cell_length_c 7.7985(2)
_cell_measurement_temperature 300
_cell_volume 231.343(12)
_computing_structure_refinement FULLPROF
_diffrn_ambient_temperature 300
_diffrn_measurement_device_type Panalytical
_diffrn_radiation_monochromator 1.540596
_diffrn_radiation_type "'Cu K\a'"
_diffrn_radiation_wavelength 1.540596
_pd_instr_location ' ?'
_pd_meas_2theta_range_inc 0.026261
_pd_meas_2theta_range_max 99.99242
_pd_meas_2theta_range_min 10.02373
_pd_meas_number_of_points 3427
_pd_proc_2theta_range_inc 0.026261
_pd_proc_2theta_range_max 99.9014
_pd_proc_2theta_range_min 9.9327
_pd_proc_ls_pref_orient_corr ' ?'
_pd_proc_ls_prof_R_factor 3.1689
_pd_proc_ls_prof_wR_expected 1.9616
_pd_proc_ls_prof_wR_factor 4.1004
_pd_proc_wavelength 1.540596
_pd_spec_mounting ' ?'
_refine_ls_goodness_of_fit_all 4.3695
_refine_ls_number_parameters 63
_refine_ls_number_reflns 295
_refine_ls_number_restraints 0
_refine_ls_R_I_factor 8.0355
_cod_data_source_file NaSmNiWO6.cif
_cod_data_source_block NaSmNiWO6
_cod_depositor_comments
;
The following automatic conversions were performed:

data item '_symmetry_cell_setting' value 'Monoclinic' was changed to
'monoclinic' in accordance with the
/home/data/users/saulius/crontab/automatic-downloads/rss-feeds/ACS/lib/dictionaries/cif_core.dic
dictionary named 'cif_core.dic' version 2.4.2 last updated on
2011-04-26.

Automatic conversion script
Id: cif_fix_values 7556 2019-12-06 15:28:31Z antanas 

 Adding full bibliography for 1561127--1561133.cif.
;
_cod_original_cell_volume 231.342(12)
_cod_original_sg_symbol_H-M 'P 21'
_cod_original_formula_sum 'Na Sm Ni W O6'
_cod_database_code 1561130
_pd_proc_ls_prof_cr_factor 15.5432
_pd_proc_ls_prof_cwr_factor 12.0422
_pd_proc_ls_prof_cwr_expected 5.7609
_pd_proc_ls_prof_chi2 4.3695
_pd_proc_ls_prof_echi2 4.6451

loop_
_symmetry_equiv_pos_as_xyz
x,y,z
-x,y+1/2,-z

loop_
_atom_site_label
_atom_site_fract_x
_atom_site_fract_y
_atom_site_fract_z
_atom_site_U_iso_or_equiv
_atom_site_occupancy
_atom_site_adp_type
_atom_site_type_symbol
Na1 0.248(7) 0.253(5) 0.002(5) 0.03194 0.923(3) Uiso Na
Sm2 0.248(7) 0.253(5) 0.002(5) 0.03194 0.077(3) Uiso Sm
Sm1 0.2554(16) 0.2900(8) 0.5011(11) 0.00198 0.923(3) Uiso Sm
NA2 0.2554(16) 0.2900(8) 0.5011(11) 0.00198 0.077(3) Uiso Na
Ni 0.748(4) 0.25000 0.2401(10) 0.01265 1.000(3) Uiso Ni
W 0.7566(11) 0.25000 0.7667(3) 0.00425 1.000(3) Uiso W
O1 0.501(11) 0.516(11) 0.709(6) 0.01267 1.000(3) Uiso O
O2 0.467(10) 0.457(10) 0.247(9) 0.01267 1.000(3) Uiso O
O3 -0.071(8) -0.063(9) 0.230(7) 0.01267 1.000(3) Uiso O
O4 0.014(9) -0.039(8) 0.904(4) 0.01267 1.000(3) Uiso O
O5 0.830(5) 0.238(9) 0.491(4) 0.01267 1.000(3) Uiso O
O6 0.670(5) 0.265(12) 0.005(4) 0.01267 1.000(3) Uiso O

loop_
_atom_type_symbol
_atom_type_scat_Cromer_Mann_a1
_atom_type_scat_Cromer_Mann_b1
_atom_type_scat_Cromer_Mann_a2
_atom_type_scat_Cromer_Mann_b2
_atom_type_scat_Cromer_Mann_a3
_atom_type_scat_Cromer_Mann_b3
_atom_type_scat_Cromer_Mann_a4
_atom_type_scat_Cromer_Mann_b4
_atom_type_scat_Cromer_Mann_c
_atom_type_scat_dispersion_real
_atom_type_scat_dispersion_imag
_atom_type_scat_source
na 4.76260 3.28500 3.17360 8.84220 1.26740 0.31360 1.11280 129.42400 0.67600 0.12900 0.12400 International_Tables_for_Crystallography_Vol.C(1991)_Tables_6.1.1.4_and_6.1.1.5
sm 24.00420 2.47274 19.42580 0.19645 13.43960 14.39960 2.89604 128.00700 2.20963 -5.69600 12.32000 International_Tables_for_Crystallography_Vol.C(1991)_Tables_6.1.1.4_and_6.1.1.5
ni 12.83760 3.87850 7.29200 0.25650 4.44380 12.17630 2.38000 66.34210 1.03410 -2.95600 0.50900 International_Tables_for_Crystallography_Vol.C(1991)_Tables_6.1.1.4_and_6.1.1.5
w 29.08180 1.72029 15.43000 9.22590 14.43270 0.32170 5.11982 57.05600 9.88750 -6.04800 5.57700 International_Tables_for_Crystallography_Vol.C(1991)_Tables_6.1.1.4_and_6.1.1.5
o 3.04850 13.27710 2.28680 5.70110 1.54630 0.32390 0.86700 32.90890 0.25080 0.04700 0.03200 International_Tables_for_Crystallography_Vol.C(1991)_Tables_6.1.1.4_and_6.1.1.5

loop_
_geom_angle_atom_site_label_1
_geom_angle_atom_site_label_2
_geom_angle_atom_site_label_3
_geom_angle
_geom_angle_site_symmetry_1
_geom_angle_site_symmetry_3
_geom_angle_publ_flag
O1 Na1 O2 53(3) 2_646 1_555 ?
O1 Na1 O2 91(3) 2_646 2_645 ?
O1 Na1 O3 177(4) 2_646 2_555 ?
O1 Na1 O4 102(3) 2_646 1_554 ?
O1 Na1 O4 108(4) 2_646 2_556 ?
O1 Na1 O6 63(2) 2_646 1_555 ?
O1 Na1 O6 60(2) 2_646 2_645 ?
O1 Na1 O6 112(3) 2_646 2_655 ?
O2 Na1 O2 120(4) 1_555 2_645 ?
O2 Na1 O3 127(4) 1_555 2_555 ?
O2 Na1 O4 150(4) 1_555 1_554 ?
O2 Na1 O4 78(3) 1_555 2_556 ?
O2 Na1 O6 61(3) 1_555 1_555 ?
O2 Na1 O6 112(4) 1_555 2_645 ?
O2 Na1 O6 60(3) 1_555 2_655 ?
O2 Na1 O3 87(3) 2_645 2_555 ?
O2 Na1 O4 71(3) 2_645 1_554 ?
O2 Na1 O4 160(4) 2_645 2_556 ?
O2 Na1 O6 60(3) 2_645 1_555 ?
O2 Na1 O6 50(2) 2_645 2_645 ?
O2 Na1 O6 116(3) 2_645 2_655 ?
O3 Na1 O4 79(3) 2_555 1_554 ?
O3 Na1 O4 75(3) 2_555 2_556 ?
O3 Na1 O6 114(3) 2_555 1_555 ?
O3 Na1 O6 119(4) 2_555 2_645 ?
O3 Na1 O6 67(3) 2_555 2_655 ?
O4 Na1 O4 98(3) 1_554 2_556 ?
O4 Na1 O6 127(3) 1_554 1_555 ?
O4 Na1 O6 50(2) 1_554 2_645 ?
O4 Na1 O6 144(4) 1_554 2_655 ?
O4 Na1 O6 135(4) 2_556 1_555 ?
O4 Na1 O6 134(4) 2_556 2_645 ?
O4 Na1 O6 63(3) 2_556 2_655 ?
O6 Na1 O6 82(3) 1_555 2_645 ?
O6 Na1 O6 79(3) 1_555 2_655 ?
O6 Na1 O6 161(4) 2_645 2_655 ?
O1 Sm2 O2 53(3) 2_646 1_555 ?
O1 Sm2 O2 91(3) 2_646 2_645 ?
O1 Sm2 O3 177(4) 2_646 2_555 ?
O1 Sm2 O4 102(3) 2_646 1_554 ?
O1 Sm2 O4 108(4) 2_646 2_556 ?
O1 Sm2 O6 63(2) 2_646 1_555 ?
O1 Sm2 O6 60(2) 2_646 2_645 ?
O1 Sm2 O6 112(3) 2_646 2_655 ?
O2 Sm2 O2 120(4) 1_555 2_645 ?
O2 Sm2 O3 127(4) 1_555 2_555 ?
O2 Sm2 O4 150(4) 1_555 1_554 ?
O2 Sm2 O4 78(3) 1_555 2_556 ?
O2 Sm2 O6 61(3) 1_555 1_555 ?
O2 Sm2 O6 112(4) 1_555 2_645 ?
O2 Sm2 O6 60(3) 1_555 2_655 ?
O2 Sm2 O3 87(3) 2_645 2_555 ?
O2 Sm2 O4 71(3) 2_645 1_554 ?
O2 Sm2 O4 160(4) 2_645 2_556 ?
O2 Sm2 O6 60(3) 2_645 1_555 ?
O2 Sm2 O6 50(2) 2_645 2_645 ?
O2 Sm2 O6 116(3) 2_645 2_655 ?
O3 Sm2 O4 79(3) 2_555 1_554 ?
O3 Sm2 O4 75(3) 2_555 2_556 ?
O3 Sm2 O6 114(3) 2_555 1_555 ?
O3 Sm2 O6 119(4) 2_555 2_645 ?
O3 Sm2 O6 67(3) 2_555 2_655 ?
O4 Sm2 O4 98(3) 1_554 2_556 ?
O4 Sm2 O6 127(3) 1_554 1_555 ?
O4 Sm2 O6 50(2) 1_554 2_645 ?
O4 Sm2 O6 144(4) 1_554 2_655 ?
O4 Sm2 O6 135(4) 2_556 1_555 ?
O4 Sm2 O6 134(4) 2_556 2_645 ?
O4 Sm2 O6 63(3) 2_556 2_655 ?
O6 Sm2 O6 82(3) 1_555 2_645 ?
O6 Sm2 O6 79(3) 1_555 2_655 ?
O6 Sm2 O6 161(4) 2_645 2_655 ?
O1 Sm1 O1 116(3) 1_555 2_646 ?
O1 Sm1 O2 95(4) 1_555 1_555 ?
O1 Sm1 O3 59(2) 1_555 2_556 ?
O1 Sm1 O5 129(3) 1_555 1_455 ?
O1 Sm1 O5 65(2) 1_555 2_656 ?
O1 Sm1 O2 58(3) 2_646 1_555 ?
O1 Sm1 O3 160(4) 2_646 2_556 ?
O1 Sm1 O5 115(3) 2_646 1_455 ?
O1 Sm1 O5 133(3) 2_646 2_656 ?
O2 Sm1 O3 139(4) 1_555 2_556 ?
O2 Sm1 O5 119(3) 1_555 1_455 ?
O2 Sm1 O5 75(3) 1_555 2_656 ?
O3 Sm1 O5 70(2) 2_556 1_455 ?
O3 Sm1 O5 65(2) 2_556 2_656 ?
O5 Sm1 O5 86(2) 1_455 2_656 ?
O1 NA2 O1 116(3) 1_555 2_646 ?
O1 NA2 O2 95(4) 1_555 1_555 ?
O1 NA2 O3 59(2) 1_555 2_556 ?
O1 NA2 O5 129(3) 1_555 1_455 ?
O1 NA2 O5 65(2) 1_555 2_656 ?
O1 NA2 O2 58(3) 2_646 1_555 ?
O1 NA2 O3 160(4) 2_646 2_556 ?
O1 NA2 O5 115(3) 2_646 1_455 ?
O1 NA2 O5 133(3) 2_646 2_656 ?
O2 NA2 O3 139(4) 1_555 2_556 ?
O2 NA2 O5 119(3) 1_555 1_455 ?
O2 NA2 O5 75(3) 1_555 2_656 ?
O3 NA2 O5 70(2) 2_556 1_455 ?
O3 NA2 O5 65(2) 2_556 2_656 ?
O5 NA2 O5 86(2) 1_455 2_656 ?
O1 Ni O2 80(4) 2_646 1_555 ?
O1 Ni O3 77(4) 2_646 1_655 ?
O1 Ni O4 159(5) 2_646 2_656 ?
O1 Ni O5 86(3) 2_646 1_555 ?
O1 Ni O6 94(4) 2_646 1_555 ?
O2 Ni O3 156(5) 1_555 1_655 ?
O2 Ni O4 101(4) 1_555 2_656 ?
O2 Ni O5 100(4) 1_555 1_555 ?
O2 Ni O6 80(4) 1_555 1_555 ?
O3 Ni O4 99(3) 1_655 2_656 ?
O3 Ni O5 84(3) 1_655 1_555 ?
O3 Ni O6 96(3) 1_655 1_555 ?
O4 Ni O5 114(3) 2_656 1_555 ?
O4 Ni O6 65(3) 2_656 1_555 ?
O5 Ni O6 179(3) 1_555 1_555 ?
O1 W O2 99(4) 1_555 2_646 ?
O1 W O3 102(4) 1_555 2_656 ?
O1 W O4 166(4) 1_555 1_655 ?
O1 W O5 86(3) 1_555 1_555 ?
O1 W O6 91(3) 1_555 1_556 ?
O2 W O3 158(4) 2_646 2_656 ?
O2 W O4 81(3) 2_646 1_655 ?
O2 W O5 92(3) 2_646 1_555 ?
O2 W O6 86(4) 2_646 1_556 ?
O3 W O4 81(3) 2_656 1_655 ?
O3 W O5 82(3) 2_656 1_555 ?
O3 W O6 100(3) 2_656 1_556 ?
O4 W O5 108(2) 1_655 1_555 ?
O4 W O6 75(3) 1_655 1_556 ?
O5 W O6 176(3) 1_555 1_556 ?
Na1 O1 Sm1 172(2) 2_656 1_555 ?
Na1 O1 Sm1 90(2) 2_656 2_656 ?
Na1 O1 NA2 172(2) 2_656 1_555 ?
Na1 O1 NA2 90(2) 2_656 2_656 ?
Na1 O1 Ni 82(3) 2_656 2_656 ?
Na1 O1 W 81(2) 2_656 1_555 ?
Na1 O1 O2 55(3) 2_656 2_656 ?
Na1 O1 O3 112(3) 2_656 2_556 ?
Na1 O1 O5 114(2) 2_656 1_555 ?
Na1 O1 O5 124(3) 2_656 2_656 ?
Na1 O1 O6 56(2) 2_656 1_556 ?
Na1 O1 O6 47(2) 2_656 2_656 ?
Sm2 O1 Sm1 172(2) 2_656 1_555 ?
Sm2 O1 Sm1 90(2) 2_656 2_656 ?
Sm2 O1 NA2 172(2) 2_656 1_555 ?
Sm2 O1 NA2 90(2) 2_656 2_656 ?
Sm2 O1 Ni 82(3) 2_656 2_656 ?
Sm2 O1 W 81(2) 2_656 1_555 ?
Sm2 O1 O2 55(3) 2_656 2_656 ?
Sm2 O1 O3 112(3) 2_656 2_556 ?
Sm2 O1 O5 114(2) 2_656 1_555 ?
Sm2 O1 O5 124(3) 2_656 2_656 ?
Sm2 O1 O6 56(2) 2_656 1_556 ?
Sm2 O1 O6 47(2) 2_656 2_656 ?
Sm1 O1 Sm1 98.7(18) 1_555 2_656 ?
Sm1 O1 NA2 98.7(18) 1_555 2_656 ?
Sm1 O1 Ni 96(2) 1_555 2_656 ?
Sm1 O1 W 99(2) 1_555 1_555 ?
Sm1 O1 O2 129(3) 1_555 2_656 ?
Sm1 O1 O3 61(3) 1_555 2_556 ?
Sm1 O1 O5 71.2(20) 1_555 1_555 ?
Sm1 O1 O5 59(2) 1_555 2_656 ?
Sm1 O1 O6 118(2) 1_555 1_556 ?
Sm1 O1 O6 127(3) 1_555 2_656 ?
Sm1 O1 NA2 98.7(18) 2_656 1_555 ?
Sm1 O1 Ni 96(2) 2_656 2_656 ?
Sm1 O1 W 102(2) 2_656 1_555 ?
Sm1 O1 O2 59(3) 2_656 2_656 ?
Sm1 O1 O3 136(3) 2_656 2_556 ?
Sm1 O1 O5 68(2) 2_656 1_555 ?
Sm1 O1 O5 73(2) 2_656 2_656 ?
Sm1 O1 O6 129(3) 2_656 1_556 ?
Sm1 O1 O6 113(2) 2_656 2_656 ?
NA2 O1 NA2 98.7(18) 1_555 2_656 ?
NA2 O1 Ni 96(2) 1_555 2_656 ?
NA2 O1 W 99(2) 1_555 1_555 ?
NA2 O1 O2 129(3) 1_555 2_656 ?
NA2 O1 O3 61(3) 1_555 2_556 ?
NA2 O1 O5 71.2(20) 1_555 1_555 ?
NA2 O1 O5 59(2) 1_555 2_656 ?
NA2 O1 O6 118(2) 1_555 1_556 ?
NA2 O1 O6 127(3) 1_555 2_656 ?
NA2 O1 Ni 96(2) 2_656 2_656 ?
NA2 O1 W 102(2) 2_656 1_555 ?
NA2 O1 O2 59(3) 2_656 2_656 ?
NA2 O1 O3 136(3) 2_656 2_556 ?
NA2 O1 O5 68(2) 2_656 1_555 ?
NA2 O1 O5 73(2) 2_656 2_656 ?
NA2 O1 O6 129(3) 2_656 1_556 ?
NA2 O1 O6 113(2) 2_656 2_656 ?
Ni O1 W 155(3) 2_656 1_555 ?
Ni O1 O2 50(3) 2_656 2_656 ?
Ni O1 O3 53(3) 2_656 2_556 ?
Ni O1 O5 156(3) 2_656 1_555 ?
Ni O1 O5 49(2) 2_656 2_656 ?
Ni O1 O6 113(3) 2_656 1_556 ?
W O1 O2 128(4) 1_555 2_656 ?
W O1 O3 119(3) 1_555 2_556 ?
W O1 O5 49(2) 1_555 1_555 ?
W O1 O5 154(3) 1_555 2_656 ?
W O1 O6 113(3) 1_555 2_656 ?
O2 O1 O3 103(4) 2_656 2_556 ?
O2 O1 O5 124(4) 2_656 1_555 ?
O2 O1 O5 71(3) 2_656 2_656 ?
O2 O1 O6 110(4) 2_656 1_556 ?
O2 O1 O6 55(3) 2_656 2_656 ?
O3 O1 O5 128(3) 2_556 1_555 ?
O3 O1 O5 63(3) 2_556 2_656 ?
O3 O1 O6 93(3) 2_556 1_556 ?
O3 O1 O6 67(3) 2_556 2_656 ?
O5 O1 O5 108(3) 1_555 2_656 ?
O5 O1 O6 91(2) 1_555 1_556 ?
O5 O1 O6 160(3) 1_555 2_656 ?
O5 O1 O6 156(3) 2_656 1_556 ?
O5 O1 O6 91(2) 2_656 2_656 ?
O6 O1 O6 72(3) 1_556 2_656 ?
Na1 O2 Na1 89(3) 1_555 2_655 ?
Na1 O2 Sm2 89(3) 1_555 2_655 ?
Na1 O2 Sm1 103(3) 1_555 1_555 ?
Na1 O2 NA2 103(3) 1_555 1_555 ?
Na1 O2 Ni 95(3) 1_555 1_555 ?
Na1 O2 W 92(3) 1_555 2_656 ?
Na1 O2 O1 73(3) 1_555 2_646 ?
Na1 O2 O5 128(3) 1_555 1_555 ?
Na1 O2 O6 55(3) 1_555 1_555 ?
Na1 O2 O6 66(3) 1_555 2_655 ?
Na1 O2 Sm2 89(3) 2_655 1_555 ?
Na1 O2 Sm1 166(3) 2_655 1_555 ?
Na1 O2 NA2 166(3) 2_655 1_555 ?
Na1 O2 Ni 84(2) 2_655 1_555 ?
Na1 O2 W 81(2) 2_655 2_656 ?
Na1 O2 O1 126(3) 2_655 2_646 ?
Na1 O2 O4 102(3) 2_655 2_556 ?
Na1 O2 O5 107(3) 2_655 1_555 ?
Na1 O2 O6 59(3) 2_655 1_555 ?
Na1 O2 O6 47(2) 2_655 2_655 ?
Sm2 O2 Sm2 89(3) 1_555 2_655 ?
Sm2 O2 Sm1 103(3) 1_555 1_555 ?
Sm2 O2 NA2 103(3) 1_555 1_555 ?
Sm2 O2 Ni 95(3) 1_555 1_555 ?
Sm2 O2 W 92(3) 1_555 2_656 ?
Sm2 O2 O1 73(3) 1_555 2_646 ?
Sm2 O2 O5 128(3) 1_555 1_555 ?
Sm2 O2 O6 55(3) 1_555 1_555 ?
Sm2 O2 O6 66(3) 1_555 2_655 ?
Sm2 O2 Sm1 166(3) 2_655 1_555 ?
Sm2 O2 NA2 166(3) 2_655 1_555 ?
Sm2 O2 Ni 84(2) 2_655 1_555 ?
Sm2 O2 W 81(2) 2_655 2_656 ?
Sm2 O2 O1 126(3) 2_655 2_646 ?
Sm2 O2 O4 102(3) 2_655 2_556 ?
Sm2 O2 O5 107(3) 2_655 1_555 ?
Sm2 O2 O6 59(3) 2_655 1_555 ?
Sm2 O2 O6 47(2) 2_655 2_655 ?
Sm1 O2 Ni 100(2) 1_555 1_555 ?
Sm1 O2 W 93(2) 1_555 2_656 ?
Sm1 O2 O1 64(3) 1_555 2_646 ?
Sm1 O2 O4 85(2) 1_555 2_556 ?
Sm1 O2 O5 69(2) 1_555 1_555 ?
Sm1 O2 O6 133(3) 1_555 1_555 ?
Sm1 O2 O6 134(3) 1_555 2_655 ?
NA2 O2 Ni 100(2) 1_555 1_555 ?
NA2 O2 W 93(2) 1_555 2_656 ?
NA2 O2 O1 64(3) 1_555 2_646 ?
NA2 O2 O4 85(2) 1_555 2_556 ?
NA2 O2 O5 69(2) 1_555 1_555 ?
NA2 O2 O6 133(3) 1_555 1_555 ?
NA2 O2 O6 134(3) 1_555 2_655 ?
Ni O2 W 163(2) 1_555 2_656 ?
Ni O2 O1 50(3) 1_555 2_646 ?
Ni O2 O4 136(3) 1_555 2_556 ?
Ni O2 O6 50(3) 1_555 1_555 ?
Ni O2 O6 125(3) 1_555 2_655 ?
W O2 O1 147(4) 2_656 2_646 ?
W O2 O4 55(2) 2_656 2_556 ?
W O2 O5 139(3) 2_656 1_555 ?
W O2 O6 125(3) 2_656 1_555 ?
W O2 O6 45(2) 2_656 2_655 ?
O1 O2 O4 97(3) 2_646 2_556 ?
O1 O2 O5 58(3) 2_646 1_555 ?
O1 O2 O6 69(3) 2_646 1_555 ?
O1 O2 O6 138(4) 2_646 2_655 ?
O4 O2 O5 150(3) 2_556 1_555 ?
O4 O2 O6 96(3) 2_556 1_555 ?
O4 O2 O6 56(3) 2_556 2_655 ?
O5 O2 O6 91(3) 1_555 1_555 ?
O5 O2 O6 154(3) 1_555 2_655 ?
O6 O2 O6 80(3) 1_555 2_655 ?
Na1 O3 Sm1 111(3) 2_545 2_546 ?
Na1 O3 NA2 111(3) 2_545 2_546 ?
Na1 O3 Ni 102(3) 2_545 1_455 ?
Na1 O3 W 98(3) 2_545 2_646 ?
Na1 O3 O1 80(3) 2_545 2_546 ?
Na1 O3 O4 47(2) 2_545 1_554 ?
Na1 O3 O4 49(2) 2_545 2_546 ?
Na1 O3 O5 142(3) 2_545 1_455 ?
Na1 O3 O5 130(3) 2_545 2_646 ?
Na1 O3 O6 66(3) 2_545 1_455 ?
Na1 O3 O6 71(2) 2_545 2_645 ?
Sm2 O3 Sm1 111(3) 2_545 2_546 ?
Sm2 O3 NA2 111(3) 2_545 2_546 ?
Sm2 O3 Ni 102(3) 2_545 1_455 ?
Sm2 O3 W 98(3) 2_545 2_646 ?
Sm2 O3 O1 80(3) 2_545 2_546 ?
Sm2 O3 O4 47(2) 2_545 1_554 ?
Sm2 O3 O4 49(2) 2_545 2_546 ?
Sm2 O3 O5 142(3) 2_545 1_455 ?
Sm2 O3 O5 130(3) 2_545 2_646 ?
Sm2 O3 O6 66(3) 2_545 1_455 ?
Sm2 O3 O6 71(2) 2_545 2_645 ?
Sm1 O3 Ni 92.7(19) 2_546 1_455 ?
Sm1 O3 W 99.8(18) 2_546 2_646 ?
Sm1 O3 O1 60(2) 2_546 2_546 ?
Sm1 O3 O4 158(2) 2_546 1_554 ?
Sm1 O3 O4 93(2) 2_546 2_546 ?
Sm1 O3 O5 58(2) 2_546 1_455 ?
Sm1 O3 O5 52.5(19) 2_546 2_646 ?
Sm1 O3 O6 122(3) 2_546 1_455 ?
Sm1 O3 O6 136(2) 2_546 2_645 ?
NA2 O3 Ni 92.7(19) 2_546 1_455 ?
NA2 O3 W 99.8(18) 2_546 2_646 ?
NA2 O3 O1 60(2) 2_546 2_546 ?
NA2 O3 O4 158(2) 2_546 1_554 ?
NA2 O3 O4 93(2) 2_546 2_546 ?
NA2 O3 O5 58(2) 2_546 1_455 ?
NA2 O3 O5 52.5(19) 2_546 2_646 ?
NA2 O3 O6 122(3) 2_546 1_455 ?
NA2 O3 O6 136(2) 2_546 2_645 ?
Ni O3 W 151(2) 1_455 2_646 ?
Ni O3 O1 50(3) 1_455 2_546 ?
Ni O3 O4 95(2) 1_455 1_554 ?
Ni O3 O4 150(3) 1_455 2_546 ?
Ni O3 O5 48(2) 1_455 1_455 ?
Ni O3 O5 123(3) 1_455 2_646 ?
Ni O3 O6 131(3) 1_455 2_645 ?
W O3 O1 156(4) 2_646 2_546 ?
W O3 O4 83(2) 2_646 1_554 ?
W O3 O4 56(2) 2_646 2_546 ?
W O3 O5 119(3) 2_646 1_455 ?
W O3 O5 51.9(20) 2_646 2_646 ?
W O3 O6 138(3) 2_646 1_455 ?
O1 O3 O4 111(3) 2_546 1_554 ?
O1 O3 O4 110(3) 2_546 2_546 ?
O1 O3 O5 63(3) 2_546 1_455 ?
O1 O3 O5 112(3) 2_546 2_646 ?
O1 O3 O6 63(3) 2_546 1_455 ?
O1 O3 O6 151(3) 2_546 2_645 ?
O4 O3 O4 70(2) 1_554 2_546 ?
O4 O3 O5 139(3) 1_554 1_455 ?
O4 O3 O5 135(3) 1_554 2_646 ?
O4 O3 O6 57(2) 1_554 1_455 ?
O4 O3 O5 151(3) 2_546 1_455 ?
O4 O3 O5 83(2) 2_546 2_646 ?
O4 O3 O6 114(3) 2_546 1_455 ?
O4 O3 O6 53(2) 2_546 2_645 ?
O5 O3 O5 75(2) 1_455 2_646 ?
O5 O3 O6 89(2) 1_455 1_455 ?
O5 O3 O6 144(3) 1_455 2_645 ?
O5 O3 O6 163(3) 2_646 1_455 ?
O5 O3 O6 91(2) 2_646 2_645 ?
O6 O3 O6 100(3) 1_455 2_645 ?
Na1 O4 Na1 136(3) 1_556 2_546 ?
Na1 O4 Sm2 136(3) 1_556 2_546 ?
Na1 O4 Ni 104(2) 1_556 2_646 ?
Na1 O4 W 90(2) 1_556 1_455 ?
Na1 O4 O2 133(4) 1_556 2_546 ?
Na1 O4 O3 78(3) 1_556 1_556 ?
Na1 O4 O3 52(2) 1_556 2_556 ?
Na1 O4 O6 81(3) 1_556 1_456 ?
Na1 O4 O6 78(3) 1_556 2_646 ?
Na1 O4 Sm2 136(3) 2_546 1_556 ?
Na1 O4 Ni 109(3) 2_546 2_646 ?
Na1 O4 W 98(2) 2_546 1_455 ?
Na1 O4 O2 59(3) 2_546 2_546 ?
Na1 O4 O3 58(3) 2_546 1_556 ?
Na1 O4 O3 139(3) 2_546 2_556 ?
Na1 O4 O6 75(3) 2_546 1_456 ?
Na1 O4 O6 99(3) 2_546 2_646 ?
Sm2 O4 Sm2 136(3) 1_556 2_546 ?
Sm2 O4 Ni 104(2) 1_556 2_646 ?
Sm2 O4 W 90(2) 1_556 1_455 ?
Sm2 O4 O2 133(4) 1_556 2_546 ?
Sm2 O4 O3 78(3) 1_556 1_556 ?
Sm2 O4 O3 52(2) 1_556 2_556 ?
Sm2 O4 O6 81(3) 1_556 1_456 ?
Sm2 O4 O6 78(3) 1_556 2_646 ?
Sm2 O4 Ni 109(3) 2_546 2_646 ?
Sm2 O4 W 98(2) 2_546 1_455 ?
Sm2 O4 O2 59(3) 2_546 2_546 ?
Sm2 O4 O3 58(3) 2_546 1_556 ?
Sm2 O4 O3 139(3) 2_546 2_556 ?
Sm2 O4 O6 75(3) 2_546 1_456 ?
Sm2 O4 O6 99(3) 2_546 2_646 ?
Ni O4 W 119.8(18) 2_646 1_455 ?
Ni O4 O2 110(3) 2_646 2_546 ?
Ni O4 O3 128(3) 2_646 1_556 ?
Ni O4 O3 104(3) 2_646 2_556 ?
Ni O4 O6 165(3) 2_646 1_456 ?
Ni O4 O6 53(2) 2_646 2_646 ?
W O4 O3 112(3) 1_455 1_556 ?
W O4 O6 163(3) 1_455 2_646 ?
O2 O4 O3 104(3) 2_546 1_556 ?
O2 O4 O3 87(3) 2_546 2_556 ?
O2 O4 O6 59(3) 2_546 1_456 ?
O2 O4 O6 149(4) 2_546 2_646 ?
O3 O4 O3 115(3) 1_556 2_556 ?
O3 O4 O6 67(3) 1_556 1_456 ?
O3 O4 O6 78(3) 1_556 2_646 ?
O3 O4 O6 67(2) 2_556 1_456 ?
O3 O4 O6 120(4) 2_556 2_646 ?
O6 O4 O6 142(4) 1_456 2_646 ?
Sm1 O5 Sm1 107.7(14) 1_655 2_646 ?
Sm1 O5 NA2 107.7(14) 1_655 2_646 ?
Sm1 O5 Ni 104.1(14) 1_655 1_555 ?
Sm1 O5 W 98.5(11) 1_655 1_555 ?
Sm1 O5 O1 122(3) 1_655 1_555 ?
Sm1 O5 O1 138(3) 1_655 2_646 ?
Sm1 O5 O2 129(3) 1_655 1_555 ?
Sm1 O5 O3 84(2) 1_655 1_655 ?
Sm1 O5 O3 57.2(19) 1_655 2_656 ?
Sm1 O5 NA2 107.7(14) 2_646 1_655 ?
Sm1 O5 Ni 90.9(15) 2_646 1_555 ?
Sm1 O5 W 88.3(14) 2_646 1_555 ?
Sm1 O5 O1 113(3) 2_646 1_555 ?
Sm1 O5 O1 56(2) 2_646 2_646 ?
Sm1 O5 O2 107(3) 2_646 1_555 ?
Sm1 O5 O3 57(2) 2_646 1_655 ?
Sm1 O5 O3 117(3) 2_646 2_656 ?
NA2 O5 NA2 107.7(14) 1_655 2_646 ?
NA2 O5 Ni 104.1(14) 1_655 1_555 ?
NA2 O5 W 98.5(11) 1_655 1_555 ?
NA2 O5 O1 122(3) 1_655 1_555 ?
NA2 O5 O1 138(3) 1_655 2_646 ?
NA2 O5 O2 129(3) 1_655 1_555 ?
NA2 O5 O3 84(2) 1_655 1_655 ?
NA2 O5 O3 57.2(19) 1_655 2_656 ?
NA2 O5 Ni 90.9(15) 2_646 1_555 ?
NA2 O5 W 88.3(14) 2_646 1_555 ?
NA2 O5 O1 113(3) 2_646 1_555 ?
NA2 O5 O1 56(2) 2_646 2_646 ?
NA2 O5 O2 107(3) 2_646 1_555 ?
NA2 O5 O3 57(2) 2_646 1_655 ?
NA2 O5 O3 117(3) 2_646 2_656 ?
Ni O5 W 156.5(13) 1_555 1_555 ?
Ni O5 O1 115(3) 1_555 1_555 ?
Ni O5 O1 45(2) 1_555 2_646 ?
Ni O5 O3 47.3(20) 1_555 1_655 ?
Ni O5 O3 149(3) 1_555 2_656 ?
W O5 O1 45.1(19) 1_555 1_555 ?
W O5 O1 118(3) 1_555 2_646 ?
W O5 O2 120(3) 1_555 1_555 ?
W O5 O3 143(3) 1_555 1_655 ?
W O5 O3 45.6(17) 1_555 2_656 ?
O1 O5 O1 100(3) 1_555 2_646 ?
O1 O5 O2 76(3) 1_555 1_555 ?
O1 O5 O3 154(4) 1_555 1_655 ?
O1 O5 O3 68(2) 1_555 2_656 ?
O1 O5 O2 51(2) 2_646 1_555 ?
O1 O5 O3 54(2) 2_646 1_655 ?
O1 O5 O3 163(4) 2_646 2_656 ?
O2 O5 O3 84(3) 1_555 1_655 ?
O2 O5 O3 131(3) 1_555 2_656 ?
O3 O5 O3 138(4) 1_655 2_656 ?
Na1 O6 Na1 97(2) 1_555 2_645 ?
Na1 O6 Na1 101(3) 1_555 2_655 ?
Na1 O6 Sm2 97(2) 1_555 2_645 ?
Na1 O6 Sm2 101(3) 1_555 2_655 ?
Na1 O6 Ni 103(2) 1_555 1_555 ?
Na1 O6 W 104(2) 1_555 1_554 ?
Na1 O6 O1 72(2) 1_555 1_554 ?
Na1 O6 O1 70(2) 1_555 2_646 ?
Na1 O6 O2 64(3) 1_555 1_555 ?
Na1 O6 O2 73(3) 1_555 2_645 ?
Na1 O6 O3 118(3) 1_555 1_655 ?
Na1 O6 O3 137(3) 1_555 2_655 ?
Na1 O6 O4 134(3) 1_555 1_654 ?
Na1 O6 O4 145(4) 1_555 2_656 ?
Na1 O6 Na1 161(3) 2_645 2_655 ?
Na1 O6 Sm2 97(2) 2_645 1_555 ?
Na1 O6 Sm2 161(3) 2_645 2_655 ?
Na1 O6 Ni 87(2) 2_645 1_555 ?
Na1 O6 W 84(2) 2_645 1_554 ?
Na1 O6 O1 121(3) 2_645 1_554 ?
Na1 O6 O1 65(2) 2_645 2_646 ?
Na1 O6 O2 121(3) 2_645 1_555 ?
Na1 O6 O2 54(3) 2_645 2_645 ?
Na1 O6 O3 47(2) 2_645 1_655 ?
Na1 O6 O3 101(3) 2_645 2_655 ?
Na1 O6 O4 112(3) 2_645 2_656 ?
Na1 O6 Sm2 101(3) 2_655 1_555 ?
Na1 O6 Sm2 161(3) 2_655 2_645 ?
Na1 O6 Ni 92(2) 2_655 1_555 ?
Na1 O6 W 89(2) 2_655 1_554 ?
Na1 O6 O1 64(2) 2_655 1_554 ?
Na1 O6 O1 124(3) 2_655 2_646 ?
Na1 O6 O2 70(3) 2_655 1_555 ?
Na1 O6 O2 130(3) 2_655 2_645 ?
Na1 O6 O3 123(3) 2_655 1_655 ?
Na1 O6 O3 64(2) 2_655 2_655 ?
Na1 O6 O4 120(3) 2_655 1_654 ?
Na1 O6 O4 52(3) 2_655 2_656 ?
Sm2 O6 Sm2 97(2) 1_555 2_645 ?
Sm2 O6 Sm2 101(3) 1_555 2_655 ?
Sm2 O6 Ni 103(2) 1_555 1_555 ?
Sm2 O6 W 104(2) 1_555 1_554 ?
Sm2 O6 O1 72(2) 1_555 1_554 ?
Sm2 O6 O1 70(2) 1_555 2_646 ?
Sm2 O6 O2 64(3) 1_555 1_555 ?
Sm2 O6 O2 73(3) 1_555 2_645 ?
Sm2 O6 O3 118(3) 1_555 1_655 ?
Sm2 O6 O3 137(3) 1_555 2_655 ?
Sm2 O6 O4 134(3) 1_555 1_654 ?
Sm2 O6 O4 145(4) 1_555 2_656 ?
Sm2 O6 Sm2 161(3) 2_645 2_655 ?
Sm2 O6 Ni 87(2) 2_645 1_555 ?
Sm2 O6 W 84(2) 2_645 1_554 ?
Sm2 O6 O1 121(3) 2_645 1_554 ?
Sm2 O6 O1 65(2) 2_645 2_646 ?
Sm2 O6 O2 121(3) 2_645 1_555 ?
Sm2 O6 O2 54(3) 2_645 2_645 ?
Sm2 O6 O3 47(2) 2_645 1_655 ?
Sm2 O6 O3 101(3) 2_645 2_655 ?
Sm2 O6 O4 112(3) 2_645 2_656 ?
Sm2 O6 Ni 92(2) 2_655 1_555 ?
Sm2 O6 W 89(2) 2_655 1_554 ?
Sm2 O6 O1 64(2) 2_655 1_554 ?
Sm2 O6 O1 124(3) 2_655 2_646 ?
Sm2 O6 O2 70(3) 2_655 1_555 ?
Sm2 O6 O2 130(3) 2_655 2_645 ?
Sm2 O6 O3 123(3) 2_655 1_655 ?
Sm2 O6 O3 64(2) 2_655 2_655 ?
Sm2 O6 O4 120(3) 2_655 1_654 ?
Sm2 O6 O4 52(3) 2_655 2_656 ?
Ni O6 W 152.4(14) 1_555 1_554 ?
Ni O6 O1 152(3) 1_555 1_554 ?
Ni O6 O2 50(2) 1_555 1_555 ?
Ni O6 O2 138(4) 1_555 2_645 ?
Ni O6 O3 117(3) 1_555 2_655 ?
Ni O6 O4 96(2) 1_555 1_654 ?
Ni O6 O4 61(2) 1_555 2_656 ?
W O6 O1 47(2) 1_554 1_554 ?
W O6 O1 147(3) 1_554 2_646 ?
W O6 O2 152(4) 1_554 1_555 ?
W O6 O2 48(2) 1_554 2_645 ?
W O6 O3 116(3) 1_554 1_655 ?
W O6 O4 60(2) 1_554 1_654 ?
W O6 O4 98(2) 1_554 2_656 ?
O1 O6 O1 142(3) 1_554 2_646 ?
O1 O6 O2 106(4) 1_554 1_555 ?
O1 O6 O2 68(3) 1_554 2_645 ?
O1 O6 O3 163(4) 1_554 1_655 ?
O1 O6 O3 65(2) 1_554 2_655 ?
O1 O6 O4 107(3) 1_554 1_654 ?
O1 O6 O4 106(3) 1_554 2_656 ?
O1 O6 O2 56(3) 2_646 1_555 ?
O1 O6 O2 101(3) 2_646 2_645 ?
O1 O6 O3 51(2) 2_646 1_655 ?
O1 O6 O3 153(3) 2_646 2_655 ?
O1 O6 O4 100(3) 2_646 1_654 ?
O1 O6 O4 104(3) 2_646 2_656 ?
O2 O6 O2 136(5) 1_555 2_645 ?
O2 O6 O3 91(3) 1_555 1_655 ?
O2 O6 O3 132(4) 1_555 2_655 ?
O2 O6 O4 146(4) 1_555 1_654 ?
O2 O6 O4 84(3) 1_555 2_656 ?
O2 O6 O3 101(3) 2_645 1_655 ?
O2 O6 O3 87(3) 2_645 2_655 ?
O2 O6 O4 65(3) 2_645 1_654 ?
O2 O6 O4 141(4) 2_645 2_656 ?
O3 O6 O3 103(3) 1_655 2_655 ?
O3 O6 O4 56(2) 1_655 1_654 ?
O3 O6 O4 74(3) 1_655 2_656 ?
O3 O6 O4 60(2) 2_655 1_654 ?
O3 O6 O4 58(2) 2_655 2_656 ?
O4 O6 O4 81(3) 1_654 2_656 ?

loop_
_geom_bond_atom_site_label_1
_geom_bond_atom_site_label_2
_geom_bond_distance
_geom_bond_site_symmetry_2
_geom_bond_publ_flag
Na1 Ni 3.29(4) 1_455 ?
Na1 Ni 3.28(4) 1_555 ?
Na1 Ni 3.34(3) 2_645 ?
Na1 Ni 3.31(3) 2_655 ?
Na1 W 3.23(4) 1_454 ?
Na1 W 3.32(4) 1_554 ?
Na1 W 3.29(3) 2_646 ?
Na1 W 3.27(3) 2_656 ?
Na1 O1 3.03(6) 1_554 ?
Na1 O1 2.93(6) 2_646 ?
Na1 O2 2.51(7) 1_555 ?
Na1 O2 2.97(7) 2_645 ?
Na1 O3 3.03(6) 1_555 ?
Na1 O3 2.28(6) 2_555 ?
Na1 O4 2.18(6) 1_554 ?
Na1 O4 1.96(6) 2_556 ?
Na1 O6 3.13(5) 1_455 ?
Na1 O6 2.29(5) 1_555 ?
Na1 O6 2.71(7) 2_645 ?
Na1 O6 2.84(7) 2_655 ?
Sm2 Ni 3.29(4) 1_455 ?
Sm2 Ni 3.28(4) 1_555 ?
Sm2 Ni 3.34(3) 2_645 ?
Sm2 Ni 3.31(3) 2_655 ?
Sm2 W 3.23(4) 1_454 ?
Sm2 W 3.32(4) 1_554 ?
Sm2 W 3.29(3) 2_646 ?
Sm2 W 3.27(3) 2_656 ?
Sm2 O1 3.03(6) 1_554 ?
Sm2 O1 2.93(6) 2_646 ?
Sm2 O2 2.51(7) 1_555 ?
Sm2 O2 2.97(7) 2_645 ?
Sm2 O3 3.03(6) 1_555 ?
Sm2 O3 2.28(6) 2_555 ?
Sm2 O4 2.18(6) 1_554 ?
Sm2 O4 1.96(6) 2_556 ?
Sm2 O6 3.13(5) 1_455 ?
Sm2 O6 2.29(5) 1_555 ?
Sm2 O6 2.71(7) 2_645 ?
Sm2 O6 2.84(7) 2_655 ?
Sm1 Ni 3.419(20) 1_455 ?
Sm1 Ni 3.369(20) 1_555 ?
Sm1 Ni 3.229(8) 2_656 ?
Sm1 W 3.418(10) 1_455 ?
Sm1 W 3.413(10) 1_555 ?
Sm1 W 3.274(7) 2_656 ?
Sm1 O1 2.43(5) 1_555 ?
Sm1 O1 2.59(6) 2_646 ?
Sm1 O2 2.47(7) 1_555 ?
Sm1 O2 3.07(6) 2_646 ?
Sm1 O3 3.36(5) 1_555 ?
Sm1 O3 2.46(5) 2_556 ?
Sm1 O5 2.32(3) 1_455 ?
Sm1 O5 3.13(3) 1_555 ?
Sm1 O5 3.06(5) 2_646 ?
Sm1 O5 2.50(5) 2_656 ?
NA2 Ni 3.419(20) 1_455 ?
NA2 Ni 3.369(20) 1_555 ?
NA2 Ni 3.229(8) 2_656 ?
NA2 W 3.418(10) 1_455 ?
NA2 W 3.413(10) 1_555 ?
NA2 W 3.274(7) 2_656 ?
NA2 O1 2.43(5) 1_555 ?
NA2 O1 2.59(6) 2_646 ?
NA2 O2 2.47(7) 1_555 ?
NA2 O2 3.07(6) 2_646 ?
NA2 O3 3.36(5) 1_555 ?
NA2 O3 2.46(5) 2_556 ?
NA2 O5 2.32(3) 1_455 ?
NA2 O5 3.13(3) 1_555 ?
NA2 O5 3.06(5) 2_646 ?
NA2 O5 2.50(5) 2_656 ?
Ni Na1 3.28(4) 1_555 ?
Ni Na1 3.29(4) 1_655 ?
Ni Na1 3.31(3) 2_645 ?
Ni Na1 3.34(3) 2_655 ?
Ni Sm2 3.28(4) 1_555 ?
Ni Sm2 3.29(4) 1_655 ?
Ni Sm2 3.31(3) 2_645 ?
Ni Sm2 3.34(3) 2_655 ?
Ni Sm1 3.369(20) 1_555 ?
Ni Sm1 3.419(20) 1_655 ?
Ni Sm1 3.229(8) 2_646 ?
Ni NA2 3.369(20) 1_555 ?
Ni NA2 3.419(20) 1_655 ?
Ni NA2 3.229(8) 2_646 ?
Ni O1 1.90(6) 2_646 ?
Ni O2 1.90(6) 1_555 ?
Ni O3 1.98(5) 1_655 ?
Ni O4 3.39(4) 1_654 ?
Ni O4 2.07(4) 2_656 ?
Ni O5 2.01(3) 1_555 ?
Ni O6 1.88(3) 1_555 ?
W Na1 3.32(4) 1_556 ?
W Na1 3.23(4) 1_656 ?
W Na1 3.27(3) 2_646 ?
W Na1 3.29(3) 2_656 ?
W Sm2 3.32(4) 1_556 ?
W Sm2 3.23(4) 1_656 ?
W Sm2 3.27(3) 2_646 ?
W Sm2 3.29(3) 2_656 ?
W Sm1 3.413(10) 1_555 ?
W Sm1 3.418(10) 1_655 ?
W Sm1 3.274(7) 2_646 ?
W NA2 3.413(10) 1_555 ?
W NA2 3.418(10) 1_655 ?
W NA2 3.274(7) 2_646 ?
W O1 2.06(6) 1_555 ?
W O2 2.01(5) 2_646 ?
W O3 1.99(5) 2_656 ?
W O4 2.36(4) 1_655 ?
W O4 3.07(4) 2_657 ?
W O5 2.19(3) 1_555 ?
W O6 1.92(3) 1_556 ?
O1 Na1 3.03(6) 1_556 ?
O1 Na1 2.93(6) 2_656 ?
O1 Sm2 3.03(6) 1_556 ?
O1 Sm2 2.93(6) 2_656 ?
O1 Sm1 2.43(5) 1_555 ?
O1 Sm1 2.59(6) 2_656 ?
O1 NA2 2.43(5) 1_555 ?
O1 NA2 2.59(6) 2_656 ?
O1 Ni 1.90(6) 2_656 ?
O1 W 2.06(6) 1_555 ?
O1 O2 3.09(8) 2_646 ?
O1 O2 2.45(8) 2_656 ?
O1 O3 2.42(7) 2_556 ?
O1 O3 3.15(7) 2_656 ?
O1 O5 2.90(7) 1_555 ?
O1 O5 2.66(7) 2_656 ?
O1 O6 2.84(7) 1_556 ?
O1 O6 2.78(7) 2_656 ?
O2 Na1 2.51(7) 1_555 ?
O2 Na1 2.97(7) 2_655 ?
O2 Sm2 2.51(7) 1_555 ?
O2 Sm2 2.97(7) 2_655 ?
O2 Sm1 2.47(7) 1_555 ?
O2 Sm1 3.07(6) 2_656 ?
O2 NA2 2.47(7) 1_555 ?
O2 NA2 3.07(6) 2_656 ?
O2 Ni 1.90(6) 1_555 ?
O2 W 2.01(5) 2_656 ?
O2 O1 2.45(8) 2_646 ?
O2 O1 3.09(8) 2_656 ?
O2 O4 2.85(7) 2_556 ?
O2 O4 3.05(7) 2_656 ?
O2 O5 2.98(7) 1_555 ?
O2 O5 3.03(7) 2_656 ?
O2 O6 2.43(8) 1_555 ?
O2 O6 2.69(8) 2_655 ?
O3 Na1 3.03(6) 1_555 ?
O3 Na1 2.28(6) 2_545 ?
O3 Sm2 3.03(6) 1_555 ?
O3 Sm2 2.28(6) 2_545 ?
O3 Sm1 3.36(5) 1_555 ?
O3 Sm1 2.46(5) 2_546 ?
O3 NA2 3.36(5) 1_555 ?
O3 NA2 2.46(5) 2_546 ?
O3 Ni 1.98(5) 1_455 ?
O3 W 1.99(5) 2_646 ?
O3 O1 2.42(7) 2_546 ?
O3 O1 3.15(7) 2_646 ?
O3 O4 2.59(6) 1_554 ?
O3 O4 2.83(7) 2_546 ?
O3 O4 3.07(7) 2_556 ?
O3 O5 2.68(7) 1_455 ?
O3 O5 2.76(6) 2_646 ?
O3 O6 2.87(7) 1_455 ?
O3 O6 3.00(6) 2_645 ?
O4 Na1 2.18(6) 1_556 ?
O4 Na1 1.96(6) 2_546 ?
O4 Sm2 2.18(6) 1_556 ?
O4 Sm2 1.96(6) 2_546 ?
O4 Ni 3.39(4) 1_456 ?
O4 Ni 2.07(4) 2_646 ?
O4 W 2.36(4) 1_455 ?
O4 W 3.07(4) 2_647 ?
O4 O2 2.85(7) 2_546 ?
O4 O2 3.05(7) 2_646 ?
O4 O3 2.59(6) 1_556 ?
O4 O3 3.07(7) 2_546 ?
O4 O3 2.83(7) 2_556 ?
O4 O4 3.13(6) 2_547 ?
O4 O4 3.13(6) 2_557 ?
O4 O5 3.42(5) 2_646 ?
O4 O6 2.62(7) 1_456 ?
O4 O6 2.14(6) 2_646 ?
O5 Sm1 3.13(3) 1_555 ?
O5 Sm1 2.32(3) 1_655 ?
O5 Sm1 2.50(5) 2_646 ?
O5 Sm1 3.06(5) 2_656 ?
O5 NA2 3.13(3) 1_555 ?
O5 NA2 2.32(3) 1_655 ?
O5 NA2 2.50(5) 2_646 ?
O5 NA2 3.06(5) 2_656 ?
O5 Ni 2.01(3) 1_555 ?
O5 W 2.19(3) 1_555 ?
O5 O1 2.90(7) 1_555 ?
O5 O1 2.66(7) 2_646 ?
O5 O2 2.98(7) 1_555 ?
O5 O2 3.03(7) 2_646 ?
O5 O3 2.68(7) 1_655 ?
O5 O3 2.76(6) 2_656 ?
O5 O4 3.42(5) 2_656 ?
O5 O5 3.30(6) 2_746 ?
O5 O5 3.30(6) 2_756 ?
O6 Na1 2.29(5) 1_555 ?
O6 Na1 3.13(5) 1_655 ?
O6 Na1 2.84(7) 2_645 ?
O6 Na1 2.71(7) 2_655 ?
O6 Sm2 2.29(5) 1_555 ?
O6 Sm2 3.13(5) 1_655 ?
O6 Sm2 2.84(7) 2_645 ?
O6 Sm2 2.71(7) 2_655 ?
O6 Ni 1.88(3) 1_555 ?
O6 W 1.92(3) 1_554 ?
O6 O1 2.84(7) 1_554 ?
O6 O1 2.78(7) 2_646 ?
O6 O2 2.43(8) 1_555 ?
O6 O2 2.69(8) 2_645 ?
O6 O3 2.87(7) 1_655 ?
O6 O3 3.00(6) 2_655 ?
O6 O4 2.62(7) 1_654 ?
O6 O4 2.14(6) 2_656 ?
O6 O6 3.30(8) 2_645 ?
O6 O6 3.30(8) 2_655 ?
